data_4512592
loop_
_publ_author_name
'Selvaraju, Manikandan'
'Sun, Chung-Ming'

_publ_section_title
;
 Unprecedented one-pot chemocontrolled entry to thioxoimidazolidinones and
 aminoimidazolones: synthesis of kinase inhibitor leucettamine B.
;
_journal_issue 3
_journal_name_full 'ACS combinatorial science'
_journal_page_first 182
_journal_page_last 189
_journal_paper_doi 10.1021/co500152s
_journal_volume 17
_journal_year 2015
_chemical_formula_sum 'C18 H27 N3 O S'
_chemical_formula_weight 333.48
_chemical_name_systematic
; 
 ? 
;
_space_group_IT_number 14
_symmetry_cell_setting monoclinic
_symmetry_space_group_name_Hall '-P 2ybc'
_symmetry_space_group_name_H-M 'P 1 21/c 1'
_atom_sites_solution_hydrogens geom
_atom_sites_solution_primary direct
_atom_sites_solution_secondary difmap
_audit_creation_method SHELXL-97
_cell_angle_alpha 90.00
_cell_angle_beta 101.799(2)
_cell_angle_gamma 90.00
_cell_formula_units_Z 8
_cell_length_a 13.1619(6)
_cell_length_b 11.2406(4)
_cell_length_c 25.1656(12)
_cell_measurement_reflns_used 5097
_cell_measurement_temperature 100(2)
_cell_measurement_theta_max 26.2428
_cell_measurement_theta_min 3.0722
_cell_volume 3644.5(3)
_computing_cell_refinement 'SAINT V7.34A (Bruker AXS, 2006)'
_computing_data_collection 'APEX2 (Bruker AXS, 2010)'
_computing_data_reduction 'SAINT V7.34A (Bruker AXS, 2006)'
_computing_molecular_graphics 'SHELXTL (Sheldrick, 2008)'
_computing_publication_material SHELXTL
_computing_structure_refinement 'SHELXL-97 (Sheldrick, 2008)'
_computing_structure_solution 'SHELXS-97 (Sheldrick, 2008)'
_diffrn_ambient_temperature 100(2)
_diffrn_detector_area_resol_mean 8.3333
_diffrn_measured_fraction_theta_full 0.997
_diffrn_measured_fraction_theta_max 0.997
_diffrn_measurement_device_type 'Bruker APEX-II CCD'
_diffrn_measurement_method '\f and \w scans'
_diffrn_radiation_monochromator graphite
_diffrn_radiation_source 'fine-focus sealed tube'
_diffrn_radiation_type MoK\a
_diffrn_radiation_wavelength 0.71073
_diffrn_reflns_av_R_equivalents 0.0395
_diffrn_reflns_av_sigmaI/netI 0.0475
_diffrn_reflns_limit_h_max 16
_diffrn_reflns_limit_h_min -14
_diffrn_reflns_limit_k_max 14
_diffrn_reflns_limit_k_min -13
_diffrn_reflns_limit_l_max 31
_diffrn_reflns_limit_l_min -31
_diffrn_reflns_number 27897
_diffrn_reflns_theta_full 26.43
_diffrn_reflns_theta_max 26.43
_diffrn_reflns_theta_min 1.58
_exptl_absorpt_coefficient_mu 0.186
_exptl_absorpt_correction_T_max 0.9486
_exptl_absorpt_correction_T_min 0.9019
_exptl_absorpt_correction_type multi-scan
_exptl_absorpt_process_details 'SADABS V2008/1 (Bruker AXS)'
_exptl_crystal_colour Colorless
_exptl_crystal_density_diffrn 1.216
_exptl_crystal_density_meas ?
_exptl_crystal_density_method 'not measured'
_exptl_crystal_description Columnar
_exptl_crystal_F_000 1440
_exptl_crystal_size_max 0.15
_exptl_crystal_size_mid 0.05
_exptl_crystal_size_min 0.04
_refine_diff_density_max 0.611
_refine_diff_density_min -0.973
_refine_diff_density_rms 0.144
_refine_ls_extinction_method none
_refine_ls_goodness_of_fit_ref 1.064
_refine_ls_hydrogen_treatment constr
_refine_ls_matrix_type full
_refine_ls_number_parameters 421
_refine_ls_number_reflns 7483
_refine_ls_number_restraints 0
_refine_ls_restrained_S_all 1.064
_refine_ls_R_factor_all 0.0838
_refine_ls_R_factor_gt 0.0458
_refine_ls_shift/su_max 0.001
_refine_ls_shift/su_mean 0.000
_refine_ls_structure_factor_coef Fsqd
_refine_ls_weighting_details 'calc w=1/[\s^2^(Fo^2^)+(0.0909P)^2^+0.8049P] where P=(Fo^2^+2Fc^2^)/3'
_refine_ls_weighting_scheme calc
_refine_ls_wR_factor_gt 0.1287
_refine_ls_wR_factor_ref 0.1678
_reflns_number_gt 4842
_reflns_number_total 7483
_reflns_threshold_expression >2sigma(I)
_cod_data_source_file co500152s_si_002.cif
_cod_data_source_block 111139lt_0m
_cod_depositor_comments
;
The following automatic conversions were performed:

'_exptl_crystal_density_meas' value 'not measured' was changed to '?'
- the value is perceived as not measured.

Automatic conversion script
Id: cif_fix_values 3008 2015-01-20 13:52:24Z robertas 

 Adding full bibliography for 4512591--4512592.cif.
;
_cod_database_code 4512592

loop_
_symmetry_equiv_pos_as_xyz
'x, y, z'
'-x, y+1/2, -z+1/2'
'-x, -y, -z'
'x, -y-1/2, z-1/2'

loop_
_atom_site_label
_atom_site_type_symbol
_atom_site_fract_x
_atom_site_fract_y
_atom_site_fract_z
_atom_site_U_iso_or_equiv
_atom_site_adp_type
_atom_site_occupancy
_atom_site_symmetry_multiplicity
_atom_site_calc_flag
_atom_site_refinement_flags
S1 S 0.26188(5) 0.69681(5) 0.19510(2) 0.01858(17) Uani 1 1 d .
S2 S 0.23700(5) 1.05086(5) 0.30872(2) 0.01884(17) Uani 1 1 d .
O1 O 0.43875(13) 1.09072(14) 0.21551(7) 0.0180(4) Uani 1 1 d .
O2 O 0.05879(13) 0.65777(14) 0.28897(7) 0.0194(4) Uani 1 1 d .
N1 N 0.34254(14) 0.91957(17) 0.19736(7) 0.0136(4) Uani 1 1 d .
N2 N 0.49483(15) 0.95184(17) 0.31900(7) 0.0173(4) Uani 1 1 d .
H2 H 0.4674 1.0213 0.3241 0.021 Uiso 1 1 calc R
N3 N 0.43540(14) 0.79242(17) 0.25385(8) 0.0152(4) Uani 1 1 d .
H3 H 0.4561 0.7250 0.2703 0.018 Uiso 1 1 calc R
N4 N 0.15442(14) 0.82861(17) 0.30760(7) 0.0140(4) Uani 1 1 d .
N5 N 0.06248(15) 0.95593(17) 0.25064(8) 0.0158(4) Uani 1 1 d .
H5 H 0.0417 1.0234 0.2342 0.019 Uiso 1 1 calc R
N6 N 0.00328(15) 0.79586(17) 0.18583(8) 0.0168(4) Uani 1 1 d .
H6 H 0.0320 0.7271 0.1810 0.020 Uiso 1 1 calc R
C1 C 0.3623(2) 0.9192(3) 0.02491(11) 0.0324(7) Uani 1 1 d .
H1A H 0.3702 0.8327 0.0286 0.049 Uiso 1 1 calc R
H1B H 0.4222 0.9526 0.0126 0.049 Uiso 1 1 calc R
H1C H 0.2987 0.9376 -0.0016 0.049 Uiso 1 1 calc R
C2 C 0.3557(2) 0.9726(2) 0.07928(10) 0.0253(6) Uani 1 1 d .
H2C H 0.3524 1.0604 0.0760 0.030 Uiso 1 1 calc R
H2D H 0.4191 0.9519 0.1062 0.030 Uiso 1 1 calc R
C3 C 0.26100(19) 0.9284(2) 0.09937(10) 0.0210(5) Uani 1 1 d .
H3A H 0.1977 0.9573 0.0744 0.025 Uiso 1 1 calc R
H3B H 0.2600 0.8404 0.0981 0.025 Uiso 1 1 calc R
C4 C 0.25771(18) 0.9680(2) 0.15655(9) 0.0169(5) Uani 1 1 d .
H4A H 0.2607 1.0560 0.1582 0.020 Uiso 1 1 calc R
H4B H 0.1909 0.9429 0.1652 0.020 Uiso 1 1 calc R
C5 C 0.42526(17) 0.9861(2) 0.22385(9) 0.0132(5) Uani 1 1 d .
C6 C 0.49341(17) 0.9043(2) 0.26545(9) 0.0139(5) Uani 1 1 d .
C7 C 0.60454(18) 0.8930(2) 0.25545(9) 0.0168(5) Uani 1 1 d .
H7A H 0.6449 0.9635 0.2711 0.020 Uiso 1 1 calc R
H7B H 0.6375 0.8220 0.2750 0.020 Uiso 1 1 calc R
C8 C 0.61077(18) 0.8825(2) 0.19636(9) 0.0163(5) Uani 1 1 d .
C9 C 0.64019(19) 0.9807(2) 0.16929(10) 0.0206(5) Uani 1 1 d .
H9 H 0.6547 1.0541 0.1880 0.025 Uiso 1 1 calc R
C10 C 0.6485(2) 0.9725(2) 0.11536(10) 0.0227(6) Uani 1 1 d .
H10 H 0.6686 1.0402 0.0974 0.027 Uiso 1 1 calc R
C11 C 0.6278(2) 0.8662(2) 0.08761(10) 0.0226(6) Uani 1 1 d .
H11 H 0.6340 0.8604 0.0508 0.027 Uiso 1 1 calc R
C12 C 0.5452(2) 0.8760(2) 0.36442(10) 0.0212(6) Uani 1 1 d .
H12A H 0.6182 0.8613 0.3618 0.025 Uiso 1 1 calc R
H12B H 0.5092 0.7983 0.3623 0.025 Uiso 1 1 calc R
C13 C 0.5425(2) 0.9348(2) 0.41842(10) 0.0245(6) Uani 1 1 d .
H13 H 0.4694 0.9591 0.4182 0.029 Uiso 1 1 calc R
C14 C 0.6102(2) 1.0451(3) 0.42724(11) 0.0322(7) Uani 1 1 d .
H14A H 0.6831 1.0223 0.4306 0.048 Uiso 1 1 calc R
H14B H 0.6012 1.0854 0.4605 0.048 Uiso 1 1 calc R
H14C H 0.5900 1.0990 0.3963 0.048 Uiso 1 1 calc R
C15 C 0.5765(3) 0.8456(3) 0.46457(11) 0.0381(8) Uani 1 1 d .
H15A H 0.5309 0.7758 0.4586 0.057 Uiso 1 1 calc R
H15B H 0.5720 0.8829 0.4992 0.057 Uiso 1 1 calc R
H15C H 0.6482 0.8209 0.4655 0.057 Uiso 1 1 calc R
C16 C 0.34847(18) 0.8024(2) 0.21616(9) 0.0143(5) Uani 1 1 d .
C17 C 0.5979(2) 0.7688(2) 0.11399(10) 0.0227(6) Uani 1 1 d .
H17 H 0.5832 0.6957 0.0950 0.027 Uiso 1 1 calc R
C18 C 0.58918(19) 0.7764(2) 0.16794(10) 0.0199(5) Uani 1 1 d .
H18 H 0.5683 0.7086 0.1855 0.024 Uiso 1 1 calc R
C19 C 0.1315(2) 0.8182(3) 0.48099(11) 0.0349(7) Uani 1 1 d .
H19A H 0.1920 0.7910 0.5077 0.052 Uiso 1 1 calc R
H19B H 0.0680 0.7885 0.4910 0.052 Uiso 1 1 calc R
H19C H 0.1303 0.9054 0.4803 0.052 Uiso 1 1 calc R
C20 C 0.1384(2) 0.7714(3) 0.42516(10) 0.0269(6) Uani 1 1 d .
H20A H 0.0751 0.7951 0.3987 0.032 Uiso 1 1 calc R
H20B H 0.1409 0.6834 0.4263 0.032 Uiso 1 1 calc R
C21 C 0.23349(19) 0.8182(2) 0.40614(10) 0.0226(6) Uani 1 1 d .
H21A H 0.2965 0.7900 0.4315 0.027 Uiso 1 1 calc R
H21B H 0.2332 0.9062 0.4078 0.027 Uiso 1 1 calc R
C22 C 0.23948(18) 0.7802(2) 0.34878(9) 0.0173(5) Uani 1 1 d .
H22A H 0.3064 0.8072 0.3408 0.021 Uiso 1 1 calc R
H22B H 0.2378 0.6923 0.3466 0.021 Uiso 1 1 calc R
C23 C 0.07239(18) 0.7624(2) 0.28110(9) 0.0150(5) Uani 1 1 d .
C24 C 0.00455(17) 0.8440(2) 0.23911(9) 0.0149(5) Uani 1 1 d .
C25 C -0.10627(18) 0.8563(2) 0.24921(9) 0.0173(5) Uani 1 1 d .
H25A H -0.1386 0.9278 0.2298 0.021 Uiso 1 1 calc R
H25B H -0.1472 0.7864 0.2333 0.021 Uiso 1 1 calc R
C26 C -0.11327(17) 0.8663(2) 0.30791(10) 0.0163(5) Uani 1 1 d .
C27 C -0.09195(19) 0.9719(2) 0.33676(10) 0.0207(6) Uani 1 1 d .
H27 H -0.0699 1.0396 0.3195 0.025 Uiso 1 1 calc R
C28 C -0.1024(2) 0.9798(2) 0.39021(10) 0.0252(6) Uani 1 1 d .
H28 H -0.0882 1.0527 0.4094 0.030 Uiso 1 1 calc R
C29 C -0.1336(2) 0.8815(2) 0.41580(11) 0.0262(6) Uani 1 1 d .
H29 H -0.1411 0.8869 0.4525 0.031 Uiso 1 1 calc R
C30 C 0.14933(18) 0.9458(2) 0.28830(9) 0.0146(5) Uani 1 1 d .
C31 C -0.0493(2) 0.8695(2) 0.14034(10) 0.0222(6) Uani 1 1 d .
H31A H -0.0148 0.9480 0.1418 0.027 Uiso 1 1 calc R
H31B H -0.1223 0.8825 0.1433 0.027 Uiso 1 1 calc R
C32 C -0.0462(2) 0.8091(2) 0.08665(10) 0.0238(6) Uani 1 1 d .
H32 H 0.0275 0.7876 0.0865 0.029 Uiso 1 1 calc R
C33 C -0.0841(3) 0.8952(3) 0.03971(11) 0.0380(8) Uani 1 1 d .
H33A H -0.1560 0.9182 0.0395 0.057 Uiso 1 1 calc R
H33B H -0.0805 0.8563 0.0053 0.057 Uiso 1 1 calc R
H33C H -0.0400 0.9662 0.0443 0.057 Uiso 1 1 calc R
C34 C -0.1106(2) 0.6953(2) 0.07952(11) 0.0309(7) Uani 1 1 d .
H34A H -0.0886 0.6440 0.1113 0.046 Uiso 1 1 calc R
H34B H -0.1004 0.6534 0.0468 0.046 Uiso 1 1 calc R
H34C H -0.1842 0.7153 0.0759 0.046 Uiso 1 1 calc R
C35 C -0.14353(19) 0.7683(2) 0.33454(10) 0.0218(6) Uani 1 1 d .
H35 H -0.1574 0.6950 0.3157 0.026 Uiso 1 1 calc R
C36 C -0.1537(2) 0.7759(2) 0.38810(11) 0.0265(6) Uani 1 1 d .
H36 H -0.1746 0.7081 0.4057 0.032 Uiso 1 1 calc R

loop_
_atom_site_aniso_label
_atom_site_aniso_U_11
_atom_site_aniso_U_22
_atom_site_aniso_U_33
_atom_site_aniso_U_23
_atom_site_aniso_U_13
_atom_site_aniso_U_12
S1 0.0158(3) 0.0131(3) 0.0255(3) -0.0007(2) 0.0011(2) -0.0022(2)
S2 0.0160(3) 0.0144(3) 0.0253(3) -0.0012(2) 0.0022(2) -0.0019(2)
O1 0.0207(9) 0.0107(8) 0.0220(9) -0.0006(7) 0.0029(7) -0.0006(7)
O2 0.0223(9) 0.0128(9) 0.0219(9) 0.0003(7) 0.0014(7) -0.0016(7)
N1 0.0133(10) 0.0123(10) 0.0145(10) 0.0000(7) 0.0011(8) 0.0003(8)
N2 0.0220(11) 0.0148(10) 0.0145(10) -0.0014(8) 0.0024(8) 0.0036(9)
N3 0.0151(10) 0.0118(10) 0.0176(10) 0.0030(8) 0.0009(8) 0.0006(8)
N4 0.0139(10) 0.0131(10) 0.0141(10) 0.0002(7) 0.0009(8) 0.0003(8)
N5 0.0171(10) 0.0112(10) 0.0179(10) 0.0020(8) 0.0010(8) -0.0002(8)
N6 0.0208(11) 0.0142(10) 0.0148(10) -0.0008(8) 0.0024(8) 0.0048(9)
C1 0.0303(16) 0.0478(19) 0.0193(14) 0.0042(13) 0.0052(12) 0.0020(14)
C2 0.0250(14) 0.0283(15) 0.0226(14) 0.0012(11) 0.0048(11) -0.0013(12)
C3 0.0198(13) 0.0231(13) 0.0185(13) 0.0024(10) -0.0001(10) 0.0000(11)
C4 0.0145(12) 0.0147(12) 0.0196(12) 0.0017(9) -0.0011(10) 0.0035(10)
C5 0.0130(12) 0.0136(12) 0.0133(11) -0.0010(9) 0.0038(9) 0.0007(10)
C6 0.0130(12) 0.0119(12) 0.0167(12) 0.0010(9) 0.0027(9) -0.0011(9)
C7 0.0144(12) 0.0180(13) 0.0174(12) 0.0009(10) 0.0020(10) 0.0006(10)
C8 0.0113(12) 0.0189(13) 0.0184(12) 0.0009(10) 0.0022(9) 0.0011(10)
C9 0.0194(13) 0.0206(13) 0.0222(13) -0.0035(10) 0.0053(10) -0.0051(11)
C10 0.0229(14) 0.0249(14) 0.0213(13) 0.0002(10) 0.0070(11) -0.0055(11)
C11 0.0213(13) 0.0279(14) 0.0192(13) -0.0004(11) 0.0051(10) 0.0007(11)
C12 0.0224(13) 0.0231(13) 0.0176(13) 0.0020(10) 0.0023(10) 0.0029(11)
C13 0.0233(14) 0.0339(15) 0.0165(13) 0.0015(11) 0.0044(10) 0.0067(12)
C14 0.0284(16) 0.0394(17) 0.0264(15) -0.0108(13) 0.0003(12) 0.0029(13)
C15 0.0456(19) 0.0490(19) 0.0192(14) 0.0082(13) 0.0056(13) 0.0129(16)
C16 0.0158(12) 0.0128(12) 0.0151(12) -0.0009(9) 0.0053(9) 0.0014(10)
C17 0.0259(14) 0.0175(13) 0.0252(14) -0.0041(10) 0.0064(11) 0.0015(11)
C18 0.0196(13) 0.0166(12) 0.0245(13) 0.0007(10) 0.0070(10) 0.0029(10)
C19 0.0308(16) 0.053(2) 0.0207(14) 0.0019(13) 0.0050(12) 0.0026(14)
C20 0.0237(14) 0.0359(16) 0.0206(14) 0.0046(12) 0.0031(11) -0.0011(12)
C21 0.0217(14) 0.0251(14) 0.0189(13) 0.0016(10) -0.0004(10) 0.0011(11)
C22 0.0139(12) 0.0171(12) 0.0196(13) 0.0030(10) 0.0004(10) 0.0024(10)
C23 0.0165(12) 0.0169(13) 0.0124(11) -0.0007(9) 0.0045(9) 0.0010(10)
C24 0.0164(13) 0.0128(12) 0.0148(12) -0.0002(9) 0.0016(10) -0.0014(9)
C25 0.0144(12) 0.0190(13) 0.0178(12) -0.0011(10) 0.0015(10) 0.0003(10)
C26 0.0098(11) 0.0199(13) 0.0185(12) -0.0004(10) 0.0014(9) 0.0006(10)
C27 0.0212(13) 0.0174(13) 0.0241(14) 0.0006(10) 0.0061(11) 0.0034(11)
C28 0.0252(14) 0.0264(14) 0.0242(14) -0.0059(11) 0.0050(11) 0.0041(12)
C29 0.0226(14) 0.0377(16) 0.0193(13) 0.0011(11) 0.0067(11) 0.0043(12)
C30 0.0159(12) 0.0148(12) 0.0142(11) 0.0009(9) 0.0053(9) 0.0037(10)
C31 0.0245(14) 0.0238(13) 0.0169(13) 0.0010(10) 0.0012(10) 0.0080(11)
C32 0.0219(14) 0.0320(15) 0.0174(13) 0.0023(11) 0.0038(10) 0.0057(12)
C33 0.051(2) 0.0438(18) 0.0190(14) 0.0080(13) 0.0070(13) 0.0083(16)
C34 0.0321(16) 0.0360(16) 0.0228(14) -0.0062(12) 0.0013(12) 0.0012(13)
C35 0.0200(13) 0.0206(13) 0.0257(14) -0.0002(11) 0.0066(11) -0.0055(11)
C36 0.0245(14) 0.0309(15) 0.0251(14) 0.0039(11) 0.0077(11) -0.0051(12)

loop_
_atom_type_symbol
_atom_type_description
_atom_type_scat_dispersion_real
_atom_type_scat_dispersion_imag
_atom_type_scat_source
C C 0.0033 0.0016 'International Tables Vol C Tables 4.2.6.8 and 6.1.1.4'
H H 0.0000 0.0000 'International Tables Vol C Tables 4.2.6.8 and 6.1.1.4'
N N 0.0061 0.0033 'International Tables Vol C Tables 4.2.6.8 and 6.1.1.4'
O O 0.0106 0.0060 'International Tables Vol C Tables 4.2.6.8 and 6.1.1.4'
S S 0.1246 0.1234 'International Tables Vol C Tables 4.2.6.8 and 6.1.1.4'

loop_
_geom_angle_atom_site_label_1
_geom_angle_atom_site_label_2
_geom_angle_atom_site_label_3
_geom_angle
C5 N1 C16 111.39(18)
C5 N1 C4 123.64(19)
C16 N1 C4 124.92(19)
C6 N2 C12 115.31(19)
C6 N2 H2 122.3
C12 N2 H2 122.3
C16 N3 C6 113.88(19)
C16 N3 H3 123.1
C6 N3 H3 123.1
C23 N4 C30 111.46(19)
C23 N4 C22 123.74(19)
C30 N4 C22 124.72(19)
C30 N5 C24 113.73(19)
C30 N5 H5 123.1
C24 N5 H5 123.1
C24 N6 C31 115.32(19)
C24 N6 H6 122.3
C31 N6 H6 122.3
C2 C1 H1A 109.5
C2 C1 H1B 109.5
H1A C1 H1B 109.5
C2 C1 H1C 109.5
H1A C1 H1C 109.5
H1B C1 H1C 109.5
C1 C2 C3 111.9(2)
C1 C2 H2C 109.2
C3 C2 H2C 109.2
C1 C2 H2D 109.2
C3 C2 H2D 109.2
H2C C2 H2D 107.9
C4 C3 C2 113.8(2)
C4 C3 H3A 108.8
C2 C3 H3A 108.8
C4 C3 H3B 108.8
C2 C3 H3B 108.8
H3A C3 H3B 107.7
N1 C4 C3 113.09(19)
N1 C4 H4A 109.0
C3 C4 H4A 109.0
N1 C4 H4B 109.0
C3 C4 H4B 109.0
H4A C4 H4B 107.8
O1 C5 N1 124.9(2)
O1 C5 C6 127.7(2)
N1 C5 C6 107.38(18)
N2 C6 N3 114.12(19)
N2 C6 C5 107.94(18)
N3 C6 C5 99.76(17)
N2 C6 C7 110.56(19)
N3 C6 C7 111.70(19)
C5 C6 C7 112.31(19)
C8 C7 C6 114.33(19)
C8 C7 H7A 108.7
C6 C7 H7A 108.7
C8 C7 H7B 108.7
C6 C7 H7B 108.7
H7A C7 H7B 107.6
C18 C8 C9 118.5(2)
C18 C8 C7 121.8(2)
C9 C8 C7 119.8(2)
C10 C9 C8 120.8(2)
C10 C9 H9 119.6
C8 C9 H9 119.6
C11 C10 C9 120.3(2)
C11 C10 H10 119.9
C9 C10 H10 119.9
C17 C11 C10 119.3(2)
C17 C11 H11 120.3
C10 C11 H11 120.3
N2 C12 C13 110.7(2)
N2 C12 H12A 109.5
C13 C12 H12A 109.5
N2 C12 H12B 109.5
C13 C12 H12B 109.5
H12A C12 H12B 108.1
C14 C13 C12 111.5(2)
C14 C13 C15 110.7(2)
C12 C13 C15 109.7(2)
C14 C13 H13 108.3
C12 C13 H13 108.3
C15 C13 H13 108.3
C13 C14 H14A 109.5
C13 C14 H14B 109.5
H14A C14 H14B 109.5
C13 C14 H14C 109.5
H14A C14 H14C 109.5
H14B C14 H14C 109.5
C13 C15 H15A 109.5
C13 C15 H15B 109.5
H15A C15 H15B 109.5
C13 C15 H15C 109.5
H15A C15 H15C 109.5
H15B C15 H15C 109.5
N3 C16 N1 107.52(19)
N3 C16 S1 126.98(18)
N1 C16 S1 125.50(17)
C11 C17 C18 120.7(2)
C11 C17 H17 119.6
C18 C17 H17 119.6
C17 C18 C8 120.4(2)
C17 C18 H18 119.8
C8 C18 H18 119.8
C20 C19 H19A 109.5
C20 C19 H19B 109.5
H19A C19 H19B 109.5
C20 C19 H19C 109.5
H19A C19 H19C 109.5
H19B C19 H19C 109.5
C19 C20 C21 112.3(2)
C19 C20 H20A 109.2
C21 C20 H20A 109.2
C19 C20 H20B 109.2
C21 C20 H20B 109.2
H20A C20 H20B 107.9
C20 C21 C22 114.0(2)
C20 C21 H21A 108.8
C22 C21 H21A 108.8
C20 C21 H21B 108.8
C22 C21 H21B 108.8
H21A C21 H21B 107.7
N4 C22 C21 112.70(19)
N4 C22 H22A 109.1
C21 C22 H22A 109.1
N4 C22 H22B 109.1
C21 C22 H22B 109.1
H22A C22 H22B 107.8
O2 C23 N4 125.2(2)
O2 C23 C24 127.3(2)
N4 C23 C24 107.42(19)
N6 C24 N5 114.32(19)
N6 C24 C25 110.88(19)
N5 C24 C25 111.22(19)
N6 C24 C23 108.01(19)
N5 C24 C23 99.80(17)
C25 C24 C23 112.15(19)
C26 C25 C24 114.85(19)
C26 C25 H25A 108.6
C24 C25 H25A 108.6
C26 C25 H25B 108.6
C24 C25 H25B 108.6
H25A C25 H25B 107.5
C35 C26 C27 118.2(2)
C35 C26 C25 119.8(2)
C27 C26 C25 122.0(2)
C28 C27 C26 120.8(2)
C28 C27 H27 119.6
C26 C27 H27 119.6
C27 C28 C29 120.0(2)
C27 C28 H28 120.0
C29 C28 H28 120.0
C36 C29 C28 119.9(2)
C36 C29 H29 120.0
C28 C29 H29 120.0
N5 C30 N4 107.5(2)
N5 C30 S2 126.94(18)
N4 C30 S2 125.57(17)
N6 C31 C32 110.3(2)
N6 C31 H31A 109.6
C32 C31 H31A 109.6
N6 C31 H31B 109.6
C32 C31 H31B 109.6
H31A C31 H31B 108.1
C31 C32 C34 111.4(2)
C31 C32 C33 109.9(2)
C34 C32 C33 110.8(2)
C31 C32 H32 108.3
C34 C32 H32 108.3
C33 C32 H32 108.3
C32 C33 H33A 109.5
C32 C33 H33B 109.5
H33A C33 H33B 109.5
C32 C33 H33C 109.5
H33A C33 H33C 109.5
H33B C33 H33C 109.5
C32 C34 H34A 109.5
C32 C34 H34B 109.5
H34A C34 H34B 109.5
C32 C34 H34C 109.5
H34A C34 H34C 109.5
H34B C34 H34C 109.5
C36 C35 C26 121.0(2)
C36 C35 H35 119.5
C26 C35 H35 119.5
C29 C36 C35 120.0(2)
C29 C36 H36 120.0
C35 C36 H36 120.0

loop_
_geom_bond_atom_site_label_1
_geom_bond_atom_site_label_2
_geom_bond_distance
S1 C16 1.656(2)
S2 C30 1.658(2)
O1 C5 1.214(3)
O2 C23 1.212(3)
N1 C5 1.375(3)
N1 C16 1.396(3)
N1 C4 1.459(3)
N2 C6 1.446(3)
N2 C12 1.471(3)
N2 H2 0.8800
N3 C16 1.333(3)
N3 C6 1.469(3)
N3 H3 0.8800
N4 C23 1.368(3)
N4 C30 1.401(3)
N4 C22 1.466(3)
N5 C30 1.332(3)
N5 C24 1.469(3)
N5 H5 0.8800
N6 C24 1.443(3)
N6 C31 1.466(3)
N6 H6 0.8800
C1 C2 1.513(4)
C1 H1A 0.9800
C1 H1B 0.9800
C1 H1C 0.9800
C2 C3 1.521(3)
C2 H2C 0.9900
C2 H2D 0.9900
C3 C4 1.515(3)
C3 H3A 0.9900
C3 H3B 0.9900
C4 H4A 0.9900
C4 H4B 0.9900
C5 C6 1.537(3)
C6 C7 1.539(3)
C7 C8 1.511(3)
C7 H7A 0.9900
C7 H7B 0.9900
C8 C18 1.391(3)
C8 C9 1.392(3)
C9 C10 1.387(3)
C9 H9 0.9500
C10 C11 1.383(4)
C10 H10 0.9500
C11 C17 1.379(4)
C11 H11 0.9500
C12 C13 1.518(3)
C12 H12A 0.9900
C12 H12B 0.9900
C13 C14 1.517(4)
C13 C15 1.530(4)
C13 H13 1.0000
C14 H14A 0.9800
C14 H14B 0.9800
C14 H14C 0.9800
C15 H15A 0.9800
C15 H15B 0.9800
C15 H15C 0.9800
C17 C18 1.388(3)
C17 H17 0.9500
C18 H18 0.9500
C19 C20 1.520(4)
C19 H19A 0.9800
C19 H19B 0.9800
C19 H19C 0.9800
C20 C21 1.523(4)
C20 H20A 0.9900
C20 H20B 0.9900
C21 C22 1.523(3)
C21 H21A 0.9900
C21 H21B 0.9900
C22 H22A 0.9900
C22 H22B 0.9900
C23 C24 1.539(3)
C24 C25 1.537(3)
C25 C26 1.503(3)
C25 H25A 0.9900
C25 H25B 0.9900
C26 C35 1.389(3)
C26 C27 1.390(3)
C27 C28 1.383(3)
C27 H27 0.9500
C28 C29 1.383(4)
C28 H28 0.9500
C29 C36 1.374(4)
C29 H29 0.9500
C31 C32 1.520(3)
C31 H31A 0.9900
C31 H31B 0.9900
C32 C34 1.525(4)
C32 C33 1.530(4)
C32 H32 1.0000
C33 H33A 0.9800
C33 H33B 0.9800
C33 H33C 0.9800
C34 H34A 0.9800
C34 H34B 0.9800
C34 H34C 0.9800
C35 C36 1.384(4)
C35 H35 0.9500
C36 H36 0.9500
